data_2017089
loop_
_publ_author_name
'Nayak, Susanta K.'
'Chandrasekhar, S.'
'Guru Row, T. N.'

_publ_section_title
;
 Apparent shortening of the C<i>sp</i>^3^---C<i>sp</i>^3^ bond analysed
 <i>via</i> a variable-temperature X-ray diffraction study in racemic
 1,1'-binaphthalene-2,2'-diyl diethyl bis(carbonate)
;
_journal_coeditor_code FG3073
_journal_issue 5
_journal_name_full 'Acta Crystallographica Section C'
_journal_page_first o222
_journal_page_last o225
_journal_paper_doi 10.1107/S0108270109007331
_journal_volume 65
_journal_year 2009
_chemical_formula_iupac 'C26 H22 O6'
_chemical_formula_moiety 'C26 H22 O6'
_chemical_formula_sum 'C26 H22 O6'
_chemical_formula_weight 430.44
_chemical_melting_point 417.67
_chemical_name_common Binaphtholbiscarbonate
_chemical_name_systematic
;
1,1'-binaphthalene-2,2'-diyl diethyl bis(carbonate)
;
_space_group_IT_number 2
_symmetry_cell_setting triclinic
_symmetry_space_group_name_Hall '-P 1'
_symmetry_space_group_name_H-M 'P -1'
_atom_sites_solution_hydrogens geom
_atom_sites_solution_primary direct
_atom_sites_solution_secondary difmap
_cell_angle_alpha 63.491(2)
_cell_angle_beta 72.400(2)
_cell_angle_gamma 73.011(2)
_cell_formula_units_Z 4
_cell_length_a 10.7955(17)
_cell_length_b 14.726(2)
_cell_length_c 15.887(3)
_cell_measurement_reflns_used 667
_cell_measurement_temperature 90(2)
_cell_measurement_theta_max 28.0
_cell_measurement_theta_min 0.94
_cell_volume 2117.4(6)
_computing_cell_refinement 'SMART (Bruker, 2004)'
_computing_data_collection 'SMART (Bruker, 2004)'
_computing_data_reduction 'SAINT (Bruker, 2004)'
_computing_molecular_graphics
;
ORTEP-3 (Farrugia, 1997), POV-RAY (Persistence of Vision Team, 2004)
and CAMERON (Watkin <i>et al.</i>,  1993)
;
_computing_publication_material 'PLATON (Spek, 2009)'
_computing_structure_refinement 'SHELXL97 (Sheldrick, 2008)'
_computing_structure_solution 'SHELXTL (Version 6.14; Sheldrick, 2008)'
_diffrn_ambient_temperature 90(2)
_diffrn_measured_fraction_theta_full 0.993
_diffrn_measured_fraction_theta_max 0.993
_diffrn_measurement_device_type 'Bruker SMART CCD area-detector'
_diffrn_measurement_method '\f and \w'
_diffrn_radiation_monochromator graphite
_diffrn_radiation_source 'fine-focus sealed tube'
_diffrn_radiation_type MoK\a
_diffrn_radiation_wavelength 0.71073
_diffrn_reflns_av_R_equivalents 0.0268
_diffrn_reflns_av_sigmaI/netI 0.0343
_diffrn_reflns_limit_h_max 13
_diffrn_reflns_limit_h_min -13
_diffrn_reflns_limit_k_max 18
_diffrn_reflns_limit_k_min -18
_diffrn_reflns_limit_l_max 19
_diffrn_reflns_limit_l_min -19
_diffrn_reflns_number 22555
_diffrn_reflns_reduction_process
;
;
_diffrn_reflns_theta_full 26.37
_diffrn_reflns_theta_max 26.37
_diffrn_reflns_theta_min 1.46
_exptl_absorpt_coefficient_mu 0.096
_exptl_absorpt_correction_T_max 0.9811
_exptl_absorpt_correction_T_min 0.9457
_exptl_absorpt_correction_type multi-scan
_exptl_absorpt_process_details '(SADABS; Sheldrick, 1996)'
_exptl_crystal_colour colourless
_exptl_crystal_density_diffrn 1.350
_exptl_crystal_density_method 'Not Measured'
_exptl_crystal_description block
_exptl_crystal_F_000 904
_exptl_crystal_size_max 0.50
_exptl_crystal_size_mid 0.31
_exptl_crystal_size_min 0.25
_refine_diff_density_max 0.264
_refine_diff_density_min -0.211
_refine_ls_extinction_method none
_refine_ls_goodness_of_fit_ref 1.092
_refine_ls_hydrogen_treatment constr
_refine_ls_matrix_type full
_refine_ls_number_parameters 601
_refine_ls_number_reflns 8616
_refine_ls_number_restraints 0
_refine_ls_restrained_S_all 1.092
_refine_ls_R_factor_all 0.0569
_refine_ls_R_factor_gt 0.0475
_refine_ls_shift/su_max 0.001
_refine_ls_shift/su_mean 0.000
_refine_ls_structure_factor_coef Fsqd
_refine_ls_weighting_details 'calc w=1/[\s^2^(Fo^2^)+(0.0477P)^2^+0.6139P] where P=(Fo^2^+2Fc^2^)/3'
_refine_ls_weighting_scheme calc
_refine_ls_wR_factor_gt 0.1085
_refine_ls_wR_factor_ref 0.1135
_reflns_number_gt 7378
_reflns_number_total 8616
_reflns_threshold_expression I>2\s(I)
_cod_data_source_file fg3073.cif
_cod_data_source_block 90K
_cod_depositor_comments
;
The following automatic conversions were performed:
'_symmetry_cell_setting' value 'Triclinic' changed to 'triclinic'
according to '/home/saulius/struct/CIF-dictionaries/cif_core.dic'
dictionary named 'cif_core.dic' version 2.4.1 from 2010-06-29.

Automatic conversion script
Id: cif_fix_enum 1527 2010-12-29 10:47:43Z saulius 

The following automatic conversions were performed:

'_symmetry_cell_setting' value 'Triclinic' changed to 'triclinic'
according to /home/saulius/struct/CIF-dictionaries/cif_core.dic
dictionary named 'cif_core.dic' version 2.4.1 from 2010-06-29.

Automatic conversion script
Id: cif_fix_values 1715 2011-07-08 13:25:40Z adriana 
;
_cod_database_code 2017089

loop_
_symmetry_equiv_pos_site_id
_symmetry_equiv_pos_as_xyz
1 x,y,z
2 -x,-y,-z

loop_
_atom_site_type_symbol
_atom_site_label
_atom_site_fract_x
_atom_site_fract_y
_atom_site_fract_z
_atom_site_U_iso_or_equiv
_atom_site_adp_type
_atom_site_calc_flag
_atom_site_refinement_flags
_atom_site_occupancy
_atom_site_disorder_assembly
_atom_site_disorder_group
C C22 0.7959(4) 0.8568(4) 0.5293(3) 0.0276(10) Uani d P 0.585(10) A 1
H H22E 0.8060 0.8981 0.5610 0.033 Uiso calc PR 0.585(10) A 1
H H22F 0.8466 0.8810 0.4624 0.033 Uiso calc PR 0.585(10) A 1
C C23 0.8452(4) 0.7442(3) 0.5825(4) 0.0345(13) Uani d P 0.585(10) A 1
H H23G 0.7923 0.7208 0.6478 0.052 Uiso calc PR 0.585(10) A 1
H H23H 0.9380 0.7336 0.5852 0.052 Uiso calc PR 0.585(10) A 1
H H23I 0.8374 0.7046 0.5491 0.052 Uiso calc PR 0.585(10) A 1
C C23A 0.8293(5) 0.7778(6) 0.6167(4) 0.0398(18) Uani d P 0.415(10) A 2
H H23D 0.8013 0.8347 0.6386 0.060 Uiso calc PR 0.415(10) A 2
H H23E 0.9244 0.7519 0.6143 0.060 Uiso calc PR 0.415(10) A 2
H H23F 0.7808 0.7220 0.6614 0.060 Uiso calc PR 0.415(10) A 2
C C22A 0.8012(5) 0.8158(6) 0.5187(4) 0.0306(15) Uani d P 0.415(10) A 2
H H22C 0.8150 0.7579 0.4992 0.037 Uiso calc PR 0.415(10) A 2
H H22D 0.8581 0.8657 0.4704 0.037 Uiso calc PR 0.415(10) A 2
C C1 0.20721(15) 0.77630(13) 0.59744(12) 0.0219(3) Uani d . 1 . .
C C2 0.12453(16) 0.87333(14) 0.58953(13) 0.0271(4) Uani d . 1 . .
H H2 0.1346 0.9315 0.5304 0.033 Uiso calc R 1 . .
C C3 0.03050(17) 0.88369(16) 0.66642(14) 0.0351(4) Uani d . 1 . .
H H3 -0.0237 0.9492 0.6603 0.042 Uiso calc R 1 . .
C C4 0.01330(18) 0.79860(16) 0.75426(14) 0.0369(5) Uani d . 1 . .
H H4 -0.0511 0.8072 0.8075 0.044 Uiso calc R 1 . .
C C5 0.08831(17) 0.70397(15) 0.76358(13) 0.0323(4) Uani d . 1 . .
H H5 0.0741 0.6467 0.8229 0.039 Uiso calc R 1 . .
C C6 0.18762(16) 0.68944(13) 0.68599(12) 0.0246(4) Uani d . 1 . .
C C7 0.26963(17) 0.59241(13) 0.69448(12) 0.0275(4) Uani d . 1 . .
H H7 0.2562 0.5340 0.7530 0.033 Uiso calc R 1 . .
C C8 0.36738(16) 0.58159(13) 0.62015(12) 0.0252(4) Uani d . 1 . .
H H8 0.4215 0.5161 0.6264 0.030 Uiso calc R 1 . .
C C9 0.38743(15) 0.66821(13) 0.53430(11) 0.0210(3) Uani d . 1 . .
C C10 0.31070(15) 0.76401(12) 0.51998(11) 0.0192(3) Uani d . 1 . .
C C11 0.33177(15) 0.85305(12) 0.42564(11) 0.0200(3) Uani d . 1 . .
C C12 0.26192(16) 0.87375(13) 0.35337(12) 0.0243(4) Uani d . 1 . .
C C13 0.17506(17) 0.81067(15) 0.36689(14) 0.0310(4) Uani d . 1 . .
H H13 0.1572 0.7549 0.4269 0.037 Uiso calc R 1 . .
C C14 0.11626(18) 0.82964(18) 0.29348(16) 0.0414(5) Uani d . 1 . .
H H14 0.0590 0.7862 0.3030 0.050 Uiso calc R 1 . .
C C15 0.14006(19) 0.91226(18) 0.20492(15) 0.0436(6) Uani d . 1 . .
H H15 0.1007 0.9235 0.1543 0.052 Uiso calc R 1 . .
C C16 0.21920(18) 0.97647(17) 0.19113(13) 0.0383(5) Uani d . 1 . .
H H16 0.2320 1.0337 0.1315 0.046 Uiso calc R 1 . .
C C17 0.28290(17) 0.95962(14) 0.26401(12) 0.0284(4) Uani d . 1 . .
C C18 0.36674(17) 1.02458(14) 0.25106(12) 0.0315(4) Uani d . 1 . .
H H18 0.3776 1.0837 0.1928 0.038 Uiso calc R 1 . .
C C19 0.43232(17) 1.00443(13) 0.32016(12) 0.0274(4) Uani d . 1 . .
H H19 0.4885 1.0487 0.3105 0.033 Uiso calc R 1 . .
C C20 0.41536(15) 0.91693(12) 0.40607(11) 0.0210(3) Uani d . 1 . .
C C21 0.61483(16) 0.87553(12) 0.45709(12) 0.0255(4) Uani d . 1 A .
C C24 0.61102(16) 0.63978(12) 0.46244(11) 0.0201(3) Uani d . 1 . .
C C25 0.82829(17) 0.60976(15) 0.37653(13) 0.0313(4) Uani d . 1 . .
H H25A 0.8490 0.6547 0.3998 0.038 Uiso calc R 1 . .
H H25B 0.8743 0.6269 0.3086 0.038 Uiso calc R 1 . .
C C26 0.87755(17) 0.49884(15) 0.43522(13) 0.0341(4) Uani d . 1 . .
H H26A 0.8357 0.4828 0.5030 0.051 Uiso calc R 1 . .
H H26B 0.9737 0.4871 0.4278 0.051 Uiso calc R 1 . .
H H26C 0.8554 0.4542 0.4132 0.051 Uiso calc R 1 . .
C C20' 0.13416(15) 0.60040(12) 0.11077(11) 0.0187(3) Uani d . 1 . .
C C19' 0.12606(16) 0.53001(12) 0.20730(11) 0.0230(3) Uani d . 1 . .
H H19' 0.0710 0.4798 0.2342 0.028 Uiso calc R 1 . .
C C18' 0.19902(16) 0.53532(13) 0.26157(11) 0.0240(4) Uani d . 1 . .
H H18' 0.1938 0.4883 0.3268 0.029 Uiso calc R 1 . .
C C17' 0.28190(15) 0.60917(12) 0.22280(11) 0.0214(3) Uani d . 1 . .
C C16' 0.36030(16) 0.61415(14) 0.27734(12) 0.0273(4) Uani d . 1 . .
H H16' 0.3549 0.5684 0.3429 0.033 Uiso calc R 1 . .
C C15' 0.44313(17) 0.68335(15) 0.23734(13) 0.0305(4) Uani d . 1 . .
H H15' 0.4949 0.6856 0.2750 0.037 Uiso calc R 1 . .
C C14' 0.45232(17) 0.75143(14) 0.14049(13) 0.0276(4) Uani d . 1 . .
H H14' 0.5108 0.7992 0.1129 0.033 Uiso calc R 1 . .
C C13' 0.37758(16) 0.74953(12) 0.08540(12) 0.0225(3) Uani d . 1 . .
H H13' 0.3843 0.7964 0.0201 0.027 Uiso calc R 1 . .
C C12' 0.29059(15) 0.67849(12) 0.12468(11) 0.0184(3) Uani d . 1 . .
C C11' 0.21325(14) 0.67327(11) 0.06863(10) 0.0167(3) Uani d . 1 . .
C C10' 0.22481(14) 0.74405(11) -0.03459(10) 0.0157(3) Uani d . 1 . .
C C1' 0.31780(14) 0.71264(12) -0.10659(10) 0.0160(3) Uani d . 1 . .
C C2' 0.39285(15) 0.61133(12) -0.08485(11) 0.0193(3) Uani d . 1 . .
H H2' 0.3809 0.5618 -0.0205 0.023 Uiso calc R 1 . .
C C3' 0.48238(15) 0.58382(13) -0.15525(12) 0.0237(4) Uani d . 1 . .
H H3' 0.5311 0.5152 -0.1397 0.028 Uiso calc R 1 . .
C C4' 0.50275(16) 0.65655(14) -0.25060(12) 0.0252(4) Uani d . 1 . .
H H4' 0.5663 0.6373 -0.2989 0.030 Uiso calc R 1 . .
C C5' 0.43166(16) 0.75451(13) -0.27398(11) 0.0235(4) Uani d . 1 . .
H H5' 0.4461 0.8028 -0.3387 0.028 Uiso calc R 1 . .
C C6' 0.33666(15) 0.78551(12) -0.20348(11) 0.0192(3) Uani d . 1 . .
C C7' 0.25975(16) 0.88624(12) -0.22613(11) 0.0229(3) Uani d . 1 . .
H H7' 0.2716 0.9350 -0.2908 0.028 Uiso calc R 1 . .
C C8' 0.16925(16) 0.91473(12) -0.15734(12) 0.0223(3) Uani d . 1 . .
H H8' 0.1176 0.9824 -0.1736 0.027 Uiso calc R 1 . .
C C9' 0.15362(14) 0.84257(12) -0.06214(11) 0.0179(3) Uani d . 1 . .
C C24' -0.05559(15) 0.85619(11) 0.03557(11) 0.0185(3) Uani d . 1 . .
C C22' -0.25006(17) 0.63371(18) 0.01373(14) 0.0402(5) Uani d . 1 . .
H H22A -0.2887 0.6914 0.0354 0.048 Uiso calc R 1 . .
H H22B -0.2874 0.5722 0.0625 0.048 Uiso calc R 1 . .
C C23' -0.28214(18) 0.66189(15) -0.08012(14) 0.0356(4) Uani d . 1 . .
H H23A -0.2451 0.7229 -0.1279 0.053 Uiso calc R 1 . .
H H23B -0.3784 0.6772 -0.0739 0.053 Uiso calc R 1 . .
H H23C -0.2442 0.6042 -0.1007 0.053 Uiso calc R 1 . .
C C21' -0.06467(15) 0.60717(12) 0.07451(11) 0.0208(3) Uani d . 1 . .
C C25' -0.25062(17) 0.86056(14) 0.15249(12) 0.0301(4) Uani d . 1 . .
H H25C -0.2750 0.8515 0.2207 0.036 Uiso calc R 1 . .
H H25D -0.2600 0.7972 0.1495 0.036 Uiso calc R 1 . .
C C26' -0.34292(17) 0.95149(14) 0.09693(14) 0.0327(4) Uani d . 1 . .
H H26D -0.3307 1.0147 0.0972 0.049 Uiso calc R 1 . .
H H26E -0.4345 0.9419 0.1268 0.049 Uiso calc R 1 . .
H H26F -0.3238 0.9571 0.0306 0.049 Uiso calc R 1 . .
O O1 0.48113(10) 0.89777(9) 0.47800(8) 0.0231(3) Uani d . 1 . .
O O2 0.68034(12) 0.86481(10) 0.38532(9) 0.0356(3) Uani d . 1 . .
O O3 0.65607(12) 0.86795(11) 0.53045(9) 0.0369(3) Uani d . 1 . .
O O4 0.48449(11) 0.65512(9) 0.45591(8) 0.0235(3) Uani d . 1 . .
O O5 0.64750(11) 0.63555(9) 0.52858(8) 0.0249(3) Uani d . 1 . .
O O6 0.68558(11) 0.62979(9) 0.38265(8) 0.0261(3) Uani d . 1 . .
O O4' 0.06850(10) 0.87497(8) 0.01032(8) 0.0210(2) Uani d . 1 . .
O O5' -0.10235(11) 0.82830(9) -0.00620(8) 0.0231(3) Uani d . 1 . .
O O6' -0.11323(11) 0.87465(9) 0.11421(8) 0.0246(3) Uani d . 1 . .
O O1' 0.06884(10) 0.59305(8) 0.05039(8) 0.0206(2) Uani d . 1 . .
O O2' -0.13064(11) 0.61388(9) 0.14806(8) 0.0265(3) Uani d . 1 . .
O O3' -0.10676(11) 0.61154(9) 0.00270(8) 0.0257(3) Uani d . 1 . .

loop_
_atom_site_aniso_label
_atom_site_aniso_U_11
_atom_site_aniso_U_22
_atom_site_aniso_U_33
_atom_site_aniso_U_12
_atom_site_aniso_U_13
_atom_site_aniso_U_23
C22 0.0206(17) 0.028(2) 0.037(2) -0.0067(16) -0.0080(14) -0.0125(17)
C23 0.0281(18) 0.028(2) 0.051(3) -0.0041(15) -0.0182(18) -0.0125(18)
C23A 0.026(3) 0.060(4) 0.042(3) -0.006(2) -0.008(2) -0.029(3)
C22A 0.016(2) 0.042(4) 0.039(3) -0.005(3) -0.0024(19) -0.022(3)
C1 0.0164(8) 0.0290(9) 0.0225(8) -0.0069(7) -0.0019(6) -0.0116(7)
C2 0.0217(8) 0.0315(9) 0.0259(9) -0.0046(7) -0.0002(7) -0.0123(8)
C3 0.0229(9) 0.0451(11) 0.0364(11) -0.0037(8) 0.0036(8) -0.0230(9)
C4 0.0237(9) 0.0585(13) 0.0305(10) -0.0139(9) 0.0099(8) -0.0251(10)
C5 0.0263(9) 0.0469(11) 0.0228(9) -0.0196(8) 0.0029(7) -0.0101(8)
C6 0.0200(8) 0.0329(9) 0.0235(9) -0.0128(7) -0.0027(7) -0.0094(7)
C7 0.0297(9) 0.0277(9) 0.0237(9) -0.0156(7) -0.0074(7) -0.0013(7)
C8 0.0254(9) 0.0209(8) 0.0320(9) -0.0059(7) -0.0110(7) -0.0085(7)
C9 0.0172(8) 0.0268(8) 0.0240(8) -0.0040(6) -0.0044(6) -0.0142(7)
C10 0.0167(7) 0.0245(8) 0.0200(8) -0.0053(6) -0.0045(6) -0.0102(7)
C11 0.0175(8) 0.0223(8) 0.0177(8) 0.0028(6) -0.0016(6) -0.0110(7)
C12 0.0191(8) 0.0308(9) 0.0243(9) 0.0076(7) -0.0055(7) -0.0187(7)
C13 0.0226(9) 0.0388(10) 0.0364(10) 0.0039(8) -0.0089(8) -0.0230(9)
C14 0.0248(10) 0.0602(14) 0.0569(14) 0.0079(9) -0.0162(9) -0.0429(12)
C15 0.0312(11) 0.0688(15) 0.0392(12) 0.0220(10) -0.0198(9) -0.0394(12)
C16 0.0315(10) 0.0534(12) 0.0243(9) 0.0189(9) -0.0112(8) -0.0232(9)
C17 0.0244(9) 0.0353(10) 0.0207(8) 0.0115(7) -0.0057(7) -0.0165(8)
C18 0.0308(10) 0.0294(9) 0.0188(8) 0.0040(8) 0.0018(7) -0.0063(7)
C19 0.0269(9) 0.0256(9) 0.0226(9) -0.0031(7) 0.0025(7) -0.0092(7)
C20 0.0196(8) 0.0247(8) 0.0165(8) -0.0020(6) 0.0016(6) -0.0107(7)
C21 0.0204(8) 0.0205(8) 0.0233(9) -0.0050(7) 0.0011(7) -0.0009(7)
C24 0.0240(8) 0.0179(8) 0.0190(8) -0.0042(6) -0.0038(6) -0.0079(6)
C25 0.0245(9) 0.0477(11) 0.0256(9) -0.0105(8) 0.0040(7) -0.0211(9)
C26 0.0213(9) 0.0533(12) 0.0319(10) -0.0030(8) -0.0046(7) -0.0232(9)
C20' 0.0170(7) 0.0203(8) 0.0186(8) 0.0006(6) -0.0017(6) -0.0112(6)
C19' 0.0195(8) 0.0212(8) 0.0210(8) -0.0041(6) 0.0036(6) -0.0066(7)
C18' 0.0211(8) 0.0260(9) 0.0152(8) 0.0016(7) 0.0003(6) -0.0059(7)
C17' 0.0178(8) 0.0254(8) 0.0177(8) 0.0054(6) -0.0019(6) -0.0125(7)
C16' 0.0220(8) 0.0381(10) 0.0182(8) 0.0065(7) -0.0066(7) -0.0138(8)
C15' 0.0236(9) 0.0458(11) 0.0295(9) 0.0036(8) -0.0115(7) -0.0234(9)
C14' 0.0232(9) 0.0321(9) 0.0344(10) -0.0016(7) -0.0087(7) -0.0193(8)
C13' 0.0218(8) 0.0242(8) 0.0232(8) -0.0010(7) -0.0051(7) -0.0122(7)
C12' 0.0164(7) 0.0205(8) 0.0181(8) 0.0025(6) -0.0020(6) -0.0118(7)
C11' 0.0142(7) 0.0174(7) 0.0162(7) 0.0014(6) 0.0003(6) -0.0094(6)
C10' 0.0135(7) 0.0189(7) 0.0162(7) -0.0043(6) -0.0029(6) -0.0074(6)
C1' 0.0133(7) 0.0216(8) 0.0158(7) -0.0055(6) -0.0029(6) -0.0082(6)
C2' 0.0184(8) 0.0219(8) 0.0168(8) -0.0024(6) -0.0030(6) -0.0081(6)
C3' 0.0185(8) 0.0296(9) 0.0267(9) 0.0009(7) -0.0047(7) -0.0174(7)
C4' 0.0169(8) 0.0406(10) 0.0223(8) -0.0050(7) 0.0012(6) -0.0194(8)
C5' 0.0208(8) 0.0362(10) 0.0147(8) -0.0114(7) 0.0000(6) -0.0096(7)
C6' 0.0163(7) 0.0251(8) 0.0188(8) -0.0078(6) -0.0032(6) -0.0086(7)
C7' 0.0257(8) 0.0231(8) 0.0172(8) -0.0086(7) -0.0059(7) -0.0020(7)
C8' 0.0230(8) 0.0170(8) 0.0272(9) -0.0014(6) -0.0097(7) -0.0075(7)
C9' 0.0150(7) 0.0214(8) 0.0213(8) -0.0023(6) -0.0038(6) -0.0125(7)
C24' 0.0220(8) 0.0139(7) 0.0169(8) -0.0002(6) -0.0040(6) -0.0055(6)
C22' 0.0192(9) 0.0701(15) 0.0418(11) -0.0152(9) 0.0010(8) -0.0313(11)
C23' 0.0248(9) 0.0378(11) 0.0446(11) -0.0038(8) -0.0094(8) -0.0161(9)
C21' 0.0210(8) 0.0182(8) 0.0232(8) -0.0088(6) 0.0013(7) -0.0087(7)
C25' 0.0308(10) 0.0341(10) 0.0255(9) -0.0129(8) 0.0091(7) -0.0169(8)
C26' 0.0231(9) 0.0394(11) 0.0399(11) -0.0081(8) 0.0036(8) -0.0242(9)
O1 0.0186(6) 0.0299(6) 0.0206(6) -0.0069(5) -0.0001(5) -0.0107(5)
O2 0.0280(7) 0.0344(7) 0.0256(7) -0.0002(5) 0.0059(5) -0.0062(6)
O3 0.0197(6) 0.0534(9) 0.0286(7) -0.0088(6) -0.0056(5) -0.0066(6)
O4 0.0222(6) 0.0281(6) 0.0235(6) 0.0017(5) -0.0073(5) -0.0152(5)
O5 0.0225(6) 0.0375(7) 0.0198(6) -0.0105(5) -0.0005(5) -0.0151(5)
O6 0.0254(6) 0.0348(7) 0.0206(6) -0.0009(5) -0.0030(5) -0.0170(5)
O4' 0.0170(5) 0.0236(6) 0.0265(6) 0.0015(4) -0.0043(5) -0.0167(5)
O5' 0.0225(6) 0.0278(6) 0.0222(6) -0.0083(5) 0.0001(5) -0.0131(5)
O6' 0.0256(6) 0.0284(6) 0.0212(6) -0.0032(5) 0.0000(5) -0.0150(5)
O1' 0.0181(5) 0.0250(6) 0.0212(6) -0.0060(5) 0.0003(4) -0.0127(5)
O2' 0.0223(6) 0.0326(7) 0.0221(6) -0.0083(5) 0.0035(5) -0.0116(5)
O3' 0.0182(6) 0.0356(7) 0.0305(6) -0.0082(5) -0.0003(5) -0.0202(6)

loop_
_atom_type_symbol
_atom_type_description
_atom_type_scat_dispersion_real
_atom_type_scat_dispersion_imag
_atom_type_scat_source
O O 0.0106 0.0060 'International Tables Vol C Tables 4.2.6.8 and 6.1.1.4'
H H 0.0000 0.0000 'International Tables Vol C Tables 4.2.6.8 and 6.1.1.4'
C C 0.0033 0.0016 'International Tables Vol C Tables 4.2.6.8 and 6.1.1.4'

loop_
_geom_angle_atom_site_label_1
_geom_angle_atom_site_label_2
_geom_angle_atom_site_label_3
_geom_angle_site_symmetry_1
_geom_angle_site_symmetry_3
_geom_angle
_geom_angle_publ_flag
O3 C22 C23 . . 106.8(3) ?
C22A C23A H23D . . 109.5 ?
C22A C23A H23E . . 109.5 ?
H23D C23A H23E . . 109.5 ?
C22A C23A H23F . . 109.5 ?
H23D C23A H23F . . 109.5 ?
H23E C23A H23F . . 109.5 ?
C23A C22A O3 . . 103.3(5) ?
C23A C22A H22C . . 111.1 ?
O3 C22A H22C . . 111.1 ?
C23A C22A H22D . . 111.1 ?
O3 C22A H22D . . 111.1 ?
H22C C22A H22D . . 109.1 ?
C2 C1 C6 . . 118.74(15) ?
C2 C1 C10 . . 121.89(15) ?
C6 C1 C10 . . 119.37(15) ?
C3 C2 C1 . . 120.51(17) ?
C3 C2 H2 . . 119.7 ?
C1 C2 H2 . . 119.7 ?
C2 C3 C4 . . 120.70(18) ?
C2 C3 H3 . . 119.7 ?
C4 C3 H3 . . 119.7 ?
C5 C4 C3 . . 120.34(16) ?
C5 C4 H4 . . 119.8 ?
C3 C4 H4 . . 119.8 ?
C4 C5 C6 . . 121.03(17) ?
C4 C5 H5 . . 119.5 ?
C6 C5 H5 . . 119.5 ?
C7 C6 C5 . . 122.24(16) ?
C7 C6 C1 . . 119.10(15) ?
C5 C6 C1 . . 118.64(16) ?
C8 C7 C6 . . 120.99(15) ?
C8 C7 H7 . . 119.5 ?
C6 C7 H7 . . 119.5 ?
C7 C8 C9 . . 119.25(16) ?
C7 C8 H8 . . 120.4 ?
C9 C8 H8 . . 120.4 ?
C10 C9 C8 . . 123.17(15) ?
C10 C9 O4 . . 117.86(14) ?
C8 C9 O4 . . 118.78(14) ?
C9 C10 C1 . . 118.10(15) ?
C9 C10 C11 . . 121.28(14) ?
C1 C10 C11 . . 120.60(14) ?
C20 C11 C12 . . 118.39(15) ?
C20 C11 C10 . . 121.72(14) ?
C12 C11 C10 . . 119.89(14) ?
C13 C12 C17 . . 118.84(16) ?
C13 C12 C11 . . 122.20(16) ?
C17 C12 C11 . . 118.94(16) ?
C14 C13 C12 . . 120.28(19) ?
C14 C13 H13 . . 119.9 ?
C12 C13 H13 . . 119.9 ?
C13 C14 C15 . . 120.7(2) ?
C13 C14 H14 . . 119.7 ?
C15 C14 H14 . . 119.7 ?
C16 C15 C14 . . 120.28(18) ?
C16 C15 H15 . . 119.9 ?
C14 C15 H15 . . 119.9 ?
C15 C16 C17 . . 121.14(19) ?
C15 C16 H16 . . 119.4 ?
C17 C16 H16 . . 119.4 ?
C18 C17 C16 . . 122.21(18) ?
C18 C17 C12 . . 119.09(15) ?
C16 C17 C12 . . 118.70(18) ?
C19 C18 C17 . . 121.46(16) ?
C19 C18 H18 . . 119.3 ?
C17 C18 H18 . . 119.3 ?
C18 C19 C20 . . 118.77(17) ?
C18 C19 H19 . . 120.6 ?
C20 C19 H19 . . 120.6 ?
C11 C20 O1 . . 118.16(14) ?
C11 C20 C19 . . 123.23(15) ?
O1 C20 C19 . . 118.48(14) ?
O2 C21 O3 . . 127.91(16) ?
O2 C21 O1 . . 125.41(17) ?
O3 C21 O1 . . 106.69(14) ?
O5 C24 O6 . . 127.41(15) ?
O5 C24 O4 . . 125.91(14) ?
O6 C24 O4 . . 106.68(13) ?
O6 C25 C26 . . 111.27(14) ?
O6 C25 H25A . . 109.4 ?
C26 C25 H25A . . 109.4 ?
O6 C25 H25B . . 109.4 ?
C26 C25 H25B . . 109.4 ?
H25A C25 H25B . . 108.0 ?
C25 C26 H26A . . 109.5 ?
C25 C26 H26B . . 109.5 ?
H26A C26 H26B . . 109.5 ?
C25 C26 H26C . . 109.5 ?
H26A C26 H26C . . 109.5 ?
H26B C26 H26C . . 109.5 ?
C11' C20' O1' . . 116.40(13) ?
C11' C20' C19' . . 122.64(14) ?
O1' C20' C19' . . 120.75(14) ?
C18' C19' C20' . . 118.76(15) ?
C18' C19' H19' . . 120.6 ?
C20' C19' H19' . . 120.6 ?
C19' C18' C17' . . 121.53(15) ?
C19' C18' H18' . . 119.2 ?
C17' C18' H18' . . 119.2 ?
C18' C17' C16' . . 122.22(15) ?
C18' C17' C12' . . 118.94(14) ?
C16' C17' C12' . . 118.81(15) ?
C15' C16' C17' . . 121.12(16) ?
C15' C16' H16' . . 119.4 ?
C17' C16' H16' . . 119.4 ?
C16' C15' C14' . . 120.17(16) ?
C16' C15' H15' . . 119.9 ?
C14' C15' H15' . . 119.9 ?
C13' C14' C15' . . 120.54(16) ?
C13' C14' H14' . . 119.7 ?
C15' C14' H14' . . 119.7 ?
C14' C13' C12' . . 120.76(16) ?
C14' C13' H13' . . 119.6 ?
C12' C13' H13' . . 119.6 ?
C13' C12' C17' . . 118.61(14) ?
C13' C12' C11' . . 122.09(14) ?
C17' C12' C11' . . 119.30(14) ?
C20' C11' C12' . . 118.83(14) ?
C20' C11' C10' . . 121.84(13) ?
C12' C11' C10' . . 119.28(13) ?
C9' C10' C1' . . 118.44(13) ?
C9' C10' C11' . . 121.08(13) ?
C1' C10' C11' . . 120.33(13) ?
C2' C1' C6' . . 118.71(13) ?
C2' C1' C10' . . 122.18(13) ?
C6' C1' C10' . . 119.11(13) ?
C3' C2' C1' . . 120.85(15) ?
C3' C2' H2' . . 119.6 ?
C1' C2' H2' . . 119.6 ?
C2' C3' C4' . . 120.33(15) ?
C2' C3' H3' . . 119.8 ?
C4' C3' H3' . . 119.8 ?
C5' C4' C3' . . 120.26(14) ?
C5' C4' H4' . . 119.9 ?
C3' C4' H4' . . 119.9 ?
C4' C5' C6' . . 121.10(15) ?
C4' C5' H5' . . 119.5 ?
C6' C5' H5' . . 119.5 ?
C5' C6' C7' . . 122.25(15) ?
C5' C6' C1' . . 118.73(14) ?
C7' C6' C1' . . 119.02(14) ?
C8' C7' C6' . . 121.41(15) ?
C8' C7' H7' . . 119.3 ?
C6' C7' H7' . . 119.3 ?
C7' C8' C9' . . 118.78(14) ?
C7' C8' H8' . . 120.6 ?
C9' C8' H8' . . 120.6 ?
C10' C9' C8' . . 123.20(14) ?
C10' C9' O4' . . 117.92(13) ?
C8' C9' O4' . . 118.67(13) ?
O5' C24' O6' . . 127.60(15) ?
O5' C24' O4' . . 125.62(14) ?
O6' C24' O4' . . 106.77(13) ?
O3' C22' C23' . . 108.48(15) ?
O3' C22' H22A . . 110.0 ?
C23' C22' H22A . . 110.0 ?
O3' C22' H22B . . 110.0 ?
C23' C22' H22B . . 110.0 ?
H22A C22' H22B . . 108.4 ?
C22' C23' H23A . . 109.5 ?
C22' C23' H23B . . 109.5 ?
H23A C23' H23B . . 109.5 ?
C22' C23' H23C . . 109.5 ?
H23A C23' H23C . . 109.5 ?
H23B C23' H23C . . 109.5 ?
O2' C21' O3' . . 127.34(15) ?
O2' C21' O1' . . 125.53(15) ?
O3' C21' O1' . . 107.13(12) ?
O6' C25' C26' . . 111.38(14) ?
O6' C25' H25C . . 109.4 ?
C26' C25' H25C . . 109.4 ?
O6' C25' H25D . . 109.4 ?
C26' C25' H25D . . 109.4 ?
H25C C25' H25D . . 108.0 ?
C25' C26' H26D . . 109.5 ?
C25' C26' H26E . . 109.5 ?
H26D C26' H26E . . 109.5 ?
C25' C26' H26F . . 109.5 ?
H26D C26' H26F . . 109.5 ?
H26E C26' H26F . . 109.5 ?
C21 O1 C20 . . 116.63(12) ?
C21 O3 C22 . . 122.7(2) ?
C21 O3 C22A . . 105.9(3) ?
C24 O4 C9 . . 116.05(12) ?
C24 O6 C25 . . 115.36(12) ?
C24' O4' C9' . . 115.28(11) ?
C24' O6' C25' . . 115.38(12) ?
C21' O1' C20' . . 116.82(11) ?
C21' O3' C22' . . 114.58(13) ?

loop_
_geom_bond_atom_site_label_1
_geom_bond_atom_site_label_2
_geom_bond_site_symmetry_2
_geom_bond_distance
_geom_bond_publ_flag
C22 O3 . 1.466(4) ?
C22 C23 . 1.501(6) ?
C23A C22A . 1.496(9) ?
C23A H23D . 0.9800 ?
C23A H23E . 0.9800 ?
C23A H23F . 0.9800 ?
C22A O3 . 1.525(6) ?
C22A H22C . 0.9900 ?
C22A H22D . 0.9900 ?
C1 C2 . 1.420(2) ?
C1 C6 . 1.425(2) ?
C1 C10 . 1.430(2) ?
C2 C3 . 1.368(2) ?
C2 H2 . 0.9500 ?
C3 C4 . 1.404(3) ?
C3 H3 . 0.9500 ?
C4 C5 . 1.360(3) ?
C4 H4 . 0.9500 ?
C5 C6 . 1.420(2) ?
C5 H5 . 0.9500 ?
C6 C7 . 1.416(2) ?
C7 C8 . 1.360(2) ?
C7 H7 . 0.9500 ?
C8 C9 . 1.401(2) ?
C8 H8 . 0.9500 ?
C9 C10 . 1.368(2) ?
C9 O4 . 1.4118(18) ?
C10 C11 . 1.494(2) ?
C11 C20 . 1.364(2) ?
C11 C12 . 1.434(2) ?
C12 C13 . 1.413(3) ?
C12 C17 . 1.427(2) ?
C13 C14 . 1.376(3) ?
C13 H13 . 0.9500 ?
C14 C15 . 1.401(3) ?
C14 H14 . 0.9500 ?
C15 C16 . 1.359(3) ?
C15 H15 . 0.9500 ?
C16 C17 . 1.414(2) ?
C16 H16 . 0.9500 ?
C17 C18 . 1.412(3) ?
C18 C19 . 1.361(2) ?
C18 H18 . 0.9500 ?
C19 C20 . 1.405(2) ?
C19 H19 . 0.9500 ?
C20 O1 . 1.4056(19) ?
C21 O2 . 1.197(2) ?
C21 O3 . 1.318(2) ?
C21 O1 . 1.3534(19) ?
C24 O5 . 1.2003(18) ?
C24 O6 . 1.3253(18) ?
C24 O4 . 1.3461(19) ?
C25 O6 . 1.463(2) ?
C25 C26 . 1.501(3) ?
C25 H25A . 0.9900 ?
C25 H25B . 0.9900 ?
C26 H26A . 0.9800 ?
C26 H26B . 0.9800 ?
C26 H26C . 0.9800 ?
C20' C11' . 1.370(2) ?
C20' O1' . 1.4056(18) ?
C20' C19' . 1.410(2) ?
C19' C18' . 1.370(2) ?
C19' H19' . 0.9500 ?
C18' C17' . 1.414(2) ?
C18' H18' . 0.9500 ?
C17' C16' . 1.417(2) ?
C17' C12' . 1.424(2) ?
C16' C15' . 1.361(3) ?
C16' H16' . 0.9500 ?
C15' C14' . 1.404(3) ?
C15' H15' . 0.9500 ?
C14' C13' . 1.371(2) ?
C14' H14' . 0.9500 ?
C13' C12' . 1.415(2) ?
C13' H13' . 0.9500 ?
C12' C11' . 1.430(2) ?
C11' C10' . 1.489(2) ?
C10' C9' . 1.368(2) ?
C10' C1' . 1.427(2) ?
C1' C2' . 1.416(2) ?
C1' C6' . 1.423(2) ?
C2' C3' . 1.368(2) ?
C2' H2' . 0.9500 ?
C3' C4' . 1.406(2) ?
C3' H3' . 0.9500 ?
C4' C5' . 1.362(2) ?
C4' H4' . 0.9500 ?
C5' C6' . 1.415(2) ?
C5' H5' . 0.9500 ?
C6' C7' . 1.416(2) ?
C7' C8' . 1.360(2) ?
C7' H7' . 0.9500 ?
C8' C9' . 1.400(2) ?
C8' H8' . 0.9500 ?
C9' O4' . 1.4113(18) ?
C24' O5' . 1.1963(18) ?
C24' O6' . 1.3252(18) ?
C24' O4' . 1.3506(19) ?
C22' O3' . 1.457(2) ?
C22' C23' . 1.480(3) ?
C22' H22A . 0.9900 ?
C22' H22B . 0.9900 ?
C23' H23A . 0.9800 ?
C23' H23B . 0.9800 ?
C23' H23C . 0.9800 ?
C21' O2' . 1.2004(19) ?
C21' O3' . 1.3201(19) ?
C21' O1' . 1.3526(18) ?
C25' O6' . 1.461(2) ?
C25' C26' . 1.504(3) ?
C25' H25C . 0.9900 ?
C25' H25D . 0.9900 ?
C26' H26D . 0.9800 ?
C26' H26E . 0.9800 ?
C26' H26F . 0.9800 ?

loop_
_geom_hbond_atom_site_label_D
_geom_hbond_atom_site_label_H
_geom_hbond_atom_site_label_A
_geom_hbond_site_symmetry_A
_geom_hbond_distance_DH
_geom_hbond_distance_HA
_geom_hbond_distance_DA
_geom_hbond_angle_DHA
_geom_hbond_publ_flag
C5' H5' O1 1_554 0.95 2.57 3.497(2) 166 yes
C7 H7 O2' 2_566 0.95 2.54 3.369(3) 146 yes
C16 H16 O5' 2_575 0.95 2.54 3.327(3) 140 yes

loop_
_geom_torsion_atom_site_label_1
_geom_torsion_atom_site_label_2
_geom_torsion_atom_site_label_3
_geom_torsion_atom_site_label_4
_geom_torsion_site_symmetry_1
_geom_torsion_site_symmetry_2
_geom_torsion_site_symmetry_3
_geom_torsion_site_symmetry_4
_geom_torsion
_geom_torsion_publ_flag
C6 C1 C2 C3 . . . . 1.9(2) ?
C10 C1 C2 C3 . . . . -176.85(16) ?
C1 C2 C3 C4 . . . . -0.5(3) ?
C2 C3 C4 C5 . . . . -1.3(3) ?
C3 C4 C5 C6 . . . . 1.6(3) ?
C4 C5 C6 C7 . . . . 178.21(16) ?
C4 C5 C6 C1 . . . . -0.2(3) ?
C2 C1 C6 C7 . . . . 179.99(15) ?
C10 C1 C6 C7 . . . . -1.2(2) ?
C2 C1 C6 C5 . . . . -1.6(2) ?
C10 C1 C6 C5 . . . . 177.21(14) ?
C5 C6 C7 C8 . . . . -177.41(16) ?
C1 C6 C7 C8 . . . . 1.0(2) ?
C6 C7 C8 C9 . . . . 0.5(2) ?
C7 C8 C9 C10 . . . . -1.8(2) ?
C7 C8 C9 O4 . . . . -176.70(14) ?
C8 C9 C10 C1 . . . . 1.5(2) ?
O4 C9 C10 C1 . . . . 176.45(13) ?
C8 C9 C10 C11 . . . . -177.10(14) ?
O4 C9 C10 C11 . . . . -2.2(2) ?
C2 C1 C10 C9 . . . . 178.75(15) ?
C6 C1 C10 C9 . . . . 0.0(2) ?
C2 C1 C10 C11 . . . . -2.6(2) ?
C6 C1 C10 C11 . . . . 178.66(14) ?
C9 C10 C11 C20 . . . . -90.40(19) ?
C1 C10 C11 C20 . . . . 91.01(19) ?
C9 C10 C11 C12 . . . . 90.36(18) ?
C1 C10 C11 C12 . . . . -88.23(18) ?
C20 C11 C12 C13 . . . . 178.96(15) ?
C10 C11 C12 C13 . . . . -1.8(2) ?
C20 C11 C12 C17 . . . . 0.3(2) ?
C10 C11 C12 C17 . . . . 179.59(14) ?
C17 C12 C13 C14 . . . . 2.6(2) ?
C11 C12 C13 C14 . . . . -176.01(15) ?
C12 C13 C14 C15 . . . . -0.8(3) ?
C13 C14 C15 C16 . . . . -1.6(3) ?
C14 C15 C16 C17 . . . . 2.3(3) ?
C15 C16 C17 C18 . . . . 179.30(16) ?
C15 C16 C17 C12 . . . . -0.4(2) ?
C13 C12 C17 C18 . . . . 178.27(15) ?
C11 C12 C17 C18 . . . . -3.1(2) ?
C13 C12 C17 C16 . . . . -2.0(2) ?
C11 C12 C17 C16 . . . . 176.69(14) ?
C16 C17 C18 C19 . . . . -176.76(16) ?
C12 C17 C18 C19 . . . . 3.0(2) ?
C17 C18 C19 C20 . . . . -0.1(2) ?
C12 C11 C20 O1 . . . . 178.49(13) ?
C10 C11 C20 O1 . . . . -0.8(2) ?
C12 C11 C20 C19 . . . . 2.7(2) ?
C10 C11 C20 C19 . . . . -176.57(14) ?
C18 C19 C20 C11 . . . . -2.9(2) ?
C18 C19 C20 O1 . . . . -178.64(14) ?
C11' C20' C19' C18' . . . . 0.7(2) ?
O1' C20' C19' C18' . . . . 175.27(13) ?
C20' C19' C18' C17' . . . . -0.2(2) ?
C19' C18' C17' C16' . . . . -178.53(14) ?
C19' C18' C17' C12' . . . . -0.8(2) ?
C18' C17' C16' C15' . . . . 177.45(15) ?
C12' C17' C16' C15' . . . . -0.3(2) ?
C17' C16' C15' C14' . . . . 0.0(3) ?
C16' C15' C14' C13' . . . . 0.4(3) ?
C15' C14' C13' C12' . . . . -0.5(2) ?
C14' C13' C12' C17' . . . . 0.2(2) ?
C14' C13' C12' C11' . . . . -178.78(14) ?
C18' C17' C12' C13' . . . . -177.61(14) ?
C16' C17' C12' C13' . . . . 0.2(2) ?
C18' C17' C12' C11' . . . . 1.4(2) ?
C16' C17' C12' C11' . . . . 179.19(13) ?
O1' C20' C11' C12' . . . . -174.90(12) ?
C19' C20' C11' C12' . . . . -0.1(2) ?
O1' C20' C11' C10' . . . . 2.6(2) ?
C19' C20' C11' C10' . . . . 177.38(14) ?
C13' C12' C11' C20' . . . . 178.05(14) ?
C17' C12' C11' C20' . . . . -0.9(2) ?
C13' C12' C11' C10' . . . . 0.5(2) ?
C17' C12' C11' C10' . . . . -178.53(13) ?
C20' C11' C10' C9' . . . . 98.58(18) ?
C12' C11' C10' C9' . . . . -83.91(18) ?
C20' C11' C10' C1' . . . . -85.88(18) ?
C12' C11' C10' C1' . . . . 91.64(17) ?
C9' C10' C1' C2' . . . . -178.18(14) ?
C11' C10' C1' C2' . . . . 6.2(2) ?
C9' C10' C1' C6' . . . . 2.2(2) ?
C11' C10' C1' C6' . . . . -173.44(13) ?
C6' C1' C2' C3' . . . . 0.4(2) ?
C10' C1' C2' C3' . . . . -179.24(14) ?
C1' C2' C3' C4' . . . . 0.9(2) ?
C2' C3' C4' C5' . . . . -1.2(2) ?
C3' C4' C5' C6' . . . . 0.3(2) ?
C4' C5' C6' C7' . . . . -178.82(15) ?
C4' C5' C6' C1' . . . . 1.0(2) ?
C2' C1' C6' C5' . . . . -1.3(2) ?
C10' C1' C6' C5' . . . . 178.30(13) ?
C2' C1' C6' C7' . . . . 178.53(14) ?
C10' C1' C6' C7' . . . . -1.9(2) ?
C5' C6' C7' C8' . . . . -179.76(15) ?
C1' C6' C7' C8' . . . . 0.4(2) ?
C6' C7' C8' C9' . . . . 0.7(2) ?
C1' C10' C9' C8' . . . . -1.2(2) ?
C11' C10' C9' C8' . . . . 174.44(14) ?
C1' C10' C9' O4' . . . . -175.83(12) ?
C11' C10' C9' O4' . . . . -0.2(2) ?
C7' C8' C9' C10' . . . . -0.3(2) ?
C7' C8' C9' O4' . . . . 174.33(13) ?
O2 C21 O1 C20 . . . . -4.8(2) ?
O3 C21 O1 C20 . . . . 175.49(13) ?
C11 C20 O1 C21 . . . . 118.62(15) ?
C19 C20 O1 C21 . . . . -65.38(19) ?
O2 C21 O3 C22 . . . . 7.9(4) ?
O1 C21 O3 C22 . . . . -172.4(3) ?
O2 C21 O3 C22A . . . . -14.2(4) ?
O1 C21 O3 C22A . . . . 165.5(3) ?
C23 C22 O3 C21 . . . . -99.4(4) ?
C23 C22 O3 C22A . . . . -44.0(7) ?
C23A C22A O3 C21 . . . . -161.8(6) ?
C23A C22A O3 C22 . . . . 64.3(8) ?
O5 C24 O4 C9 . . . . 0.6(2) ?
O6 C24 O4 C9 . . . . -179.78(12) ?
C10 C9 O4 C24 . . . . 110.39(16) ?
C8 C9 O4 C24 . . . . -74.46(18) ?
O5 C24 O6 C25 . . . . 1.0(2) ?
O4 C24 O6 C25 . . . . -178.53(13) ?
C26 C25 O6 C24 . . . . 78.16(17) ?
O5' C24' O4' C9' . . . . -10.6(2) ?
O6' C24' O4' C9' . . . . 169.40(12) ?
C10' C9' O4' C24' . . . . -89.04(16) ?
C8' C9' O4' C24' . . . . 96.07(16) ?
O5' C24' O6' C25' . . . . -1.1(2) ?
O4' C24' O6' C25' . . . . 178.88(12) ?
C26' C25' O6' C24' . . . . -78.88(17) ?
O2' C21' O1' C20' . . . . -8.8(2) ?
O3' C21' O1' C20' . . . . 171.44(12) ?
C11' C20' O1' C21' . . . . -121.79(14) ?
C19' C20' O1' C21' . . . . 63.36(18) ?
O2' C21' O3' C22' . . . . 4.3(2) ?
O1' C21' O3' C22' . . . . -176.00(14) ?
C23' C22' O3' C21' . . . . 166.07(15) ?
